data_4335470
loop_
_publ_author_name
'Stephen D. J. McKinnon'
'Brian O. Patrick'
'A. B. P. Lever'
'Robin G. Hicks'

_publ_section_title
;
 Binuclear Ruthenium Complexes of a Neutral Radical Bridging Ligand. A New
 "Spin" on Mixed Valency
;
_journal_name_full 'Inorganic Chemistry'
_journal_page_first 8053
_journal_page_last 8066
_journal_paper_doi 10.1021/ic400704j
_journal_volume 52
_journal_year 2013
_chemical_formula_sum 'C34 H25 F24 N6 O9 Ru2'
_chemical_formula_weight 1319.74
_chemical_name_systematic
;
 ?
;
_space_group_IT_number 2
_symmetry_cell_setting triclinic
_symmetry_space_group_name_Hall '-P 1'
_symmetry_space_group_name_H-M 'P -1'
_atom_sites_solution_hydrogens geom
_atom_sites_solution_primary direct
_atom_sites_solution_secondary difmap
_audit_creation_method SHELXL-97
_cell_angle_alpha 71.983(5)
_cell_angle_beta 81.323(6)
_cell_angle_gamma 89.108(6)
_cell_formula_units_Z 2
_cell_length_a 12.0677(15)
_cell_length_b 12.7539(16)
_cell_length_c 16.560(2)
_cell_measurement_reflns_used 9499
_cell_measurement_temperature 173(2)
_cell_measurement_theta_max 28.03
_cell_measurement_theta_min 2.36
_cell_volume 2394.7(5)
_computing_structure_refinement 'SHELXL-97 (Sheldrick, 1997)'
_diffrn_ambient_temperature 173(2)
_diffrn_measured_fraction_theta_full 0.987
_diffrn_measured_fraction_theta_max 0.987
_diffrn_measurement_device_type 'Bruker X8 APEX II'
_diffrn_measurement_method 'area detector'
_diffrn_radiation_monochromator graphite
_diffrn_radiation_source 'fine-focus sealed tube'
_diffrn_radiation_type MoK\a
_diffrn_radiation_wavelength 0.71073
_diffrn_reflns_av_R_equivalents 0.0274
_diffrn_reflns_av_sigmaI/netI 0.0226
_diffrn_reflns_limit_h_max 15
_diffrn_reflns_limit_h_min -15
_diffrn_reflns_limit_k_max 16
_diffrn_reflns_limit_k_min -16
_diffrn_reflns_limit_l_max 19
_diffrn_reflns_limit_l_min -21
_diffrn_reflns_number 51421
_diffrn_reflns_theta_full 28.03
_diffrn_reflns_theta_max 28.03
_diffrn_reflns_theta_min 1.99
_exptl_absorpt_coefficient_mu 0.779
_exptl_absorpt_correction_T_max 0.721
_exptl_absorpt_correction_T_min 0.647
_exptl_absorpt_correction_type multi-scan
_exptl_crystal_colour green
_exptl_crystal_density_diffrn 1.830
_exptl_crystal_description prism
_exptl_crystal_F_000 1294
_exptl_crystal_size_max 0.52
_exptl_crystal_size_mid 0.44
_exptl_crystal_size_min 0.42
_refine_diff_density_max 0.925
_refine_diff_density_min -0.655
_refine_diff_density_rms 0.066
_refine_ls_extinction_method none
_refine_ls_goodness_of_fit_ref 1.055
_refine_ls_hydrogen_treatment constr
_refine_ls_matrix_type full
_refine_ls_number_parameters 822
_refine_ls_number_reflns 11430
_refine_ls_number_restraints 145
_refine_ls_restrained_S_all 1.077
_refine_ls_R_factor_all 0.0403
_refine_ls_R_factor_gt 0.0297
_refine_ls_shift/su_max 0.041
_refine_ls_shift/su_mean 0.023
_refine_ls_structure_factor_coef Fsqd
_refine_ls_weighting_details 'calc w=1/[\s^2^(Fo^2^)+(0.0229P)^2^+2.9533P] where P=(Fo^2^+2Fc^2^)/3'
_refine_ls_weighting_scheme calc
_refine_ls_wR_factor_gt 0.0663
_refine_ls_wR_factor_ref 0.0734
_reflns_number_gt 9603
_reflns_number_total 11430
_reflns_threshold_expression >2sigma(I)
_cod_data_source_file ic400704j_si_007.cif
_cod_data_source_block rh053
_cod_database_code 4335470

loop_
_symmetry_equiv_pos_as_xyz
'x, y, z'
'-x, -y, -z'

loop_
_atom_site_label
_atom_site_type_symbol
_atom_site_fract_x
_atom_site_fract_y
_atom_site_fract_z
_atom_site_U_iso_or_equiv
_atom_site_adp_type
_atom_site_occupancy
_atom_site_symmetry_multiplicity
_atom_site_calc_flag
_atom_site_refinement_flags
_atom_site_disorder_assembly
_atom_site_disorder_group
C1 C 0.74880(19) 0.52410(19) 0.20705(14) 0.0269(5) Uani 1 1 d . . .
C2 C 0.6470(3) 0.6030(3) 0.33014(19) 0.0532(8) Uani 1 1 d . . .
C3 C 0.5123(3) 0.6841(3) 0.2282(2) 0.0609(9) Uani 1 1 d . . .
H30 H 0.5176 0.7147 0.1644 0.073 Uiso 1 1 calc R . .
C4 C 0.4763(4) 0.7769(4) 0.2645(3) 0.1091(19) Uani 1 1 d . . .
H29A H 0.4593 0.7477 0.3273 0.164 Uiso 1 1 calc R . .
H29B H 0.4093 0.8100 0.2414 0.164 Uiso 1 1 calc R . .
H29C H 0.5370 0.8331 0.2482 0.164 Uiso 1 1 calc R . .
C5 C 0.4294(4) 0.5862(4) 0.2579(3) 0.1008(17) Uani 1 1 d . . .
H31A H 0.4550 0.5322 0.2285 0.151 Uiso 1 1 calc R . .
H31B H 0.3554 0.6115 0.2441 0.151 Uiso 1 1 calc R . .
H31C H 0.4244 0.5518 0.3201 0.151 Uiso 1 1 calc R . .
C6 C 0.7854(3) 0.5022(3) 0.42199(18) 0.0579(9) Uani 1 1 d . . .
H33 H 0.8430 0.4462 0.4176 0.069 Uiso 1 1 calc R . .
C7 C 0.7058(4) 0.4520(4) 0.5055(2) 0.0923(16) Uani 1 1 d . . .
H34A H 0.6558 0.5086 0.5172 0.138 Uiso 1 1 calc R . .
H34B H 0.7492 0.4236 0.5528 0.138 Uiso 1 1 calc R . .
H34C H 0.6611 0.3915 0.5004 0.138 Uiso 1 1 calc R . .
C8 C 0.8483(5) 0.6060(4) 0.4196(3) 0.0973(16) Uani 1 1 d . . .
H32A H 0.8937 0.6374 0.3629 0.146 Uiso 1 1 calc R . .
H32B H 0.8974 0.5874 0.4638 0.146 Uiso 1 1 calc R . .
H32C H 0.7944 0.6601 0.4306 0.146 Uiso 1 1 calc R . .
C11 C 0.79649(17) 0.47781(18) 0.14071(13) 0.0227(4) Uani 1 1 d . . .
C12 C 0.88420(18) 0.33408(18) 0.10544(14) 0.0257(4) Uani 1 1 d . . .
C13 C 0.88488(18) 0.39491(18) 0.02015(14) 0.0260(4) Uani 1 1 d . . .
H26 H 0.9192 0.3659 -0.0235 0.031 Uiso 1 1 calc R . .
C14 C 0.83670(18) 0.49698(19) -0.00297(14) 0.0255(4) Uani 1 1 d . . .
C15 C 0.9316(2) 0.2225(2) 0.13027(17) 0.0381(6) Uani 1 1 d . . .
H28A H 0.9727 0.2142 0.1785 0.057 Uiso 1 1 calc R . .
H28B H 0.9827 0.2131 0.0813 0.057 Uiso 1 1 calc R . .
H28C H 0.8706 0.1665 0.1475 0.057 Uiso 1 1 calc R . .
C16 C 0.8307(2) 0.5606(2) -0.09433(15) 0.0360(5) Uani 1 1 d . . .
H24A H 0.7520 0.5731 -0.1019 0.054 Uiso 1 1 calc R . .
H24B H 0.8650 0.5188 -0.1318 0.054 Uiso 1 1 calc R . .
H24C H 0.8711 0.6318 -0.1094 0.054 Uiso 1 1 calc R . .
C21 C 0.7679(3) 0.9200(3) -0.1992(2) 0.0596(9) Uani 1 1 d . . .
C22 C 0.7180(2) 0.8252(2) -0.12074(16) 0.0358(5) Uani 1 1 d . . .
C23 C 0.6092(2) 0.7895(2) -0.11657(17) 0.0383(6) Uani 1 1 d . . .
H23 H 0.5719 0.8213 -0.1646 0.046 Uiso 1 1 calc R . .
C34 C 0.8967(2) 0.8154(3) 0.1025(2) 0.0499(7) Uani 1 1 d . A .
C25 C 0.4355(3) 0.6693(2) -0.0539(2) 0.0544(8) Uani 1 1 d . . .
C26 C 0.5510(2) 0.70953(19) -0.04611(17) 0.0338(5) Uani 1 1 d . . .
C31 C 0.6582(4) 1.0141(4) 0.0800(4) 0.0945(16) Uani 1 1 d D . .
C32 C 0.7200(3) 0.9083(3) 0.0823(2) 0.0552(8) Uani 1 1 d . A .
C33 C 0.8269(3) 0.9015(3) 0.1022(3) 0.0685(11) Uani 1 1 d . . .
H33A H 0.8548 0.9613 0.1170 0.082 Uiso 1 1 calc R A .
C35 C 1.0119(3) 0.8222(3) 0.1274(3) 0.0804(14) Uani 1 1 d D . .
C41 C 0.4746(3) 0.1956(3) 0.3637(2) 0.0682(11) Uani 1 1 d D . .
C42 C 0.6021(2) 0.1929(3) 0.34070(18) 0.0454(7) Uani 1 1 d . B .
C43 C 0.6522(3) 0.0923(3) 0.3532(2) 0.0544(8) Uani 1 1 d . . .
H43 H 0.6052 0.0276 0.3727 0.065 Uiso 1 1 calc R B .
C44 C 0.7672(3) 0.0801(2) 0.33889(19) 0.0470(7) Uani 1 1 d . B .
C45 C 0.8107(3) -0.0364(3) 0.3540(2) 0.0716(11) Uani 1 1 d D . .
C51 C 0.8289(3) 0.1572(3) 0.5693(2) 0.0707(12) Uani 1 1 d D . .
C52 C 0.8654(2) 0.2256(3) 0.47466(16) 0.0438(7) Uani 1 1 d . B .
C53 C 0.9796(2) 0.2487(3) 0.44736(17) 0.0469(7) Uani 1 1 d . . .
H53 H 1.0283 0.2261 0.4892 0.056 Uiso 1 1 calc R C .
C54 C 1.0274(2) 0.3027(2) 0.36278(16) 0.0400(6) Uani 1 1 d . B .
C55 C 1.1527(2) 0.3278(4) 0.34467(19) 0.0652(11) Uani 1 1 d . . .
N1 N 0.6254(2) 0.64572(19) 0.24648(14) 0.0437(6) Uani 1 1 d . . .
N2 N 0.68892(16) 0.61285(16) 0.18156(12) 0.0303(4) Uani 1 1 d . . .
N3 N 0.7287(2) 0.5244(2) 0.34565(13) 0.0444(6) Uani 1 1 d . . .
N4 N 0.76913(17) 0.47220(17) 0.28599(12) 0.0305(4) Uani 1 1 d . . .
N11 N 0.79308(14) 0.54057(14) 0.05924(11) 0.0220(4) Uani 1 1 d . . .
N12 N 0.83689(14) 0.37684(15) 0.16776(11) 0.0238(4) Uani 1 1 d . . .
O1 O 0.5984(3) 0.6344(2) 0.38765(15) 0.0849(9) Uani 1 1 d . . .
O11 O 0.78529(14) 0.79034(13) -0.06734(10) 0.0319(4) Uani 1 1 d . . .
O12 O 0.57999(13) 0.66119(13) 0.02588(11) 0.0316(4) Uani 1 1 d . . .
O21 O 0.66378(15) 0.83929(14) 0.06373(12) 0.0393(4) Uani 1 1 d . . .
O22 O 0.87989(14) 0.72756(15) 0.08467(11) 0.0340(4) Uani 1 1 d . . .
O31 O 0.84483(15) 0.15290(14) 0.31572(11) 0.0384(4) Uani 1 1 d . . .
O32 O 0.64695(14) 0.28821(16) 0.31310(11) 0.0377(4) Uani 1 1 d . . .
O41 O 0.78551(14) 0.25220(16) 0.43250(11) 0.0387(4) Uani 1 1 d . . .
O42 O 0.98128(13) 0.33792(15) 0.29628(10) 0.0341(4) Uani 1 1 d . . .
F1 F 0.4418(2) 0.57467(17) -0.0677(3) 0.1337(15) Uani 1 1 d . . .
F2 F 0.38992(15) 0.73570(15) -0.11741(14) 0.0642(5) Uani 1 1 d . . .
F3 F 0.36435(19) 0.6598(3) 0.01601(17) 0.1209(12) Uani 1 1 d . . .
F4 F 0.7067(2) 0.9471(2) -0.25960(15) 0.0999(9) Uani 1 1 d . . .
F5 F 0.8674(2) 0.9107(3) -0.22657(19) 0.1530(18) Uani 1 1 d . . .
F6 F 0.7646(3) 1.0126(2) -0.1750(2) 0.1297(12) Uani 1 1 d . . .
F7 F 0.5536(8) 0.9995(14) 0.1026(8) 0.125(5) Uani 0.549(14) 1 d PD A 1
F8 F 0.6652(8) 1.0764(7) -0.0071(7) 0.155(5) Uani 0.549(14) 1 d PD A 1
F9 F 0.7018(11) 1.0765(11) 0.1118(13) 0.248(10) Uani 0.549(14) 1 d PD A 1
F7B F 0.5563(9) 1.0141(17) 0.0712(11) 0.106(5) Uani 0.451(14) 1 d PD A 2
F8B F 0.7111(11) 1.0992(5) 0.0309(6) 0.123(6) Uani 0.451(14) 1 d PD A 2
F9B F 0.6531(10) 1.0291(7) 0.1617(4) 0.101(4) Uani 0.451(14) 1 d PD A 2
F10 F 1.0329(5) 0.9069(8) 0.1479(8) 0.226(7) Uani 0.722(12) 1 d PD A 1
F11 F 1.0255(6) 0.7368(9) 0.1917(5) 0.203(5) Uani 0.722(12) 1 d PD A 1
F12 F 1.0898(4) 0.8166(6) 0.0682(4) 0.095(2) Uani 0.722(12) 1 d PD A 1
F10B F 1.0868(11) 0.7647(14) 0.1016(11) 0.181(14) Uani 0.278(12) 1 d PD A 2
F11B F 1.0059(12) 0.7970(12) 0.2088(4) 0.088(5) Uani 0.278(12) 1 d PD A 2
F12B F 1.0516(13) 0.9250(7) 0.0990(10) 0.128(8) Uani 0.278(12) 1 d PD A 2
F13 F 0.4306(11) 0.2711(14) 0.3059(10) 0.089(3) Uani 0.59(5) 1 d PD B 1
F14 F 0.4281(10) 0.1016(7) 0.367(2) 0.158(5) Uani 0.59(5) 1 d PD B 1
F15 F 0.4468(10) 0.211(3) 0.4367(10) 0.161(6) Uani 0.59(5) 1 d PD B 1
F13B F 0.4319(17) 0.2496(15) 0.2959(8) 0.082(4) Uani 0.41(5) 1 d PD B 2
F14B F 0.4218(12) 0.1007(7) 0.3964(13) 0.109(5) Uani 0.41(5) 1 d PD B 2
F15B F 0.4498(11) 0.2501(15) 0.4195(10) 0.091(4) Uani 0.41(5) 1 d PD B 2
F16 F 0.7359(9) -0.1076(8) 0.3535(14) 0.166(6) Uani 0.60(3) 1 d PD B 1
F17 F 0.8933(10) -0.0383(10) 0.2952(7) 0.096(3) Uani 0.60(3) 1 d PD B 1
F18 F 0.8476(13) -0.0732(13) 0.4258(5) 0.126(5) Uani 0.60(3) 1 d PD B 1
F16B F 0.7345(11) -0.1136(12) 0.389(2) 0.160(9) Uani 0.40(3) 1 d PD B 2
F17B F 0.861(3) -0.0536(16) 0.2854(8) 0.141(9) Uani 0.40(3) 1 d PD B 2
F18B F 0.883(2) -0.0531(18) 0.4063(18) 0.134(8) Uani 0.40(3) 1 d PD B 2
F19 F 0.7309(8) 0.1760(18) 0.6013(11) 0.121(7) Uani 0.39(2) 1 d PD C 1
F20 F 0.827(2) 0.0552(6) 0.5699(9) 0.190(9) Uani 0.39(2) 1 d PD C 1
F21 F 0.8962(11) 0.1652(18) 0.6192(9) 0.157(9) Uani 0.39(2) 1 d PD C 1
F19B F 0.7224(4) 0.1468(8) 0.5891(7) 0.087(3) Uani 0.61(2) 1 d PD C 2
F20B F 0.8693(8) 0.0617(6) 0.5880(6) 0.150(5) Uani 0.61(2) 1 d PD C 2
F21B F 0.8622(12) 0.2069(12) 0.6192(5) 0.161(5) Uani 0.61(2) 1 d PD C 2
F22 F 1.20569(15) 0.2797(3) 0.40844(12) 0.1052(11) Uani 1 1 d . C .
F23 F 1.1718(2) 0.4348(3) 0.3262(2) 0.1344(13) Uani 1 1 d . C .
F24 F 1.20075(16) 0.3044(3) 0.27620(13) 0.1036(10) Uani 1 1 d . C .
Ru1 Ru 0.728960(14) 0.694434(14) 0.056526(11) 0.02451(5) Uani 1 1 d . A .
Ru2 Ru 0.813966(14) 0.314746(15) 0.301697(11) 0.02659(5) Uani 1 1 d . B .

loop_
_atom_site_aniso_label
_atom_site_aniso_U_11
_atom_site_aniso_U_22
_atom_site_aniso_U_33
_atom_site_aniso_U_23
_atom_site_aniso_U_13
_atom_site_aniso_U_12
C1 0.0265(11) 0.0304(11) 0.0212(10) -0.0061(9) 0.0002(8) 0.0016(9)
C2 0.067(2) 0.0558(18) 0.0323(14) -0.0146(13) 0.0076(14) 0.0148(15)
C3 0.0439(17) 0.076(2) 0.0503(18) -0.0103(16) 0.0094(14) 0.0255(16)
C4 0.120(4) 0.117(4) 0.085(3) -0.037(3) 0.003(3) 0.083(3)
C5 0.055(2) 0.129(4) 0.090(3) -0.004(3) 0.015(2) -0.013(3)
C6 0.088(3) 0.063(2) 0.0252(13) -0.0155(13) -0.0136(15) 0.0102(18)
C7 0.131(4) 0.105(3) 0.0242(15) -0.0071(18) 0.0087(19) 0.037(3)
C8 0.153(5) 0.079(3) 0.080(3) -0.037(2) -0.051(3) 0.002(3)
C11 0.0176(9) 0.0272(10) 0.0214(10) -0.0053(8) -0.0023(8) 0.0010(8)
C12 0.0197(10) 0.0291(11) 0.0281(11) -0.0087(9) -0.0033(8) 0.0012(8)
C13 0.0243(10) 0.0312(11) 0.0242(11) -0.0128(9) 0.0002(8) 0.0011(9)
C14 0.0233(10) 0.0318(11) 0.0209(10) -0.0077(9) -0.0023(8) -0.0030(9)
C15 0.0411(14) 0.0336(13) 0.0377(14) -0.0100(11) -0.0032(11) 0.0117(11)
C16 0.0454(15) 0.0394(13) 0.0209(11) -0.0076(10) -0.0022(10) 0.0030(11)
C21 0.061(2) 0.0496(18) 0.0499(18) 0.0179(14) -0.0211(16) -0.0137(15)
C22 0.0431(14) 0.0267(12) 0.0330(13) -0.0005(10) -0.0103(11) 0.0003(10)
C23 0.0425(14) 0.0306(12) 0.0398(14) -0.0028(11) -0.0176(11) 0.0035(11)
C34 0.0371(15) 0.073(2) 0.0512(17) -0.0387(16) -0.0008(13) -0.0096(14)
C25 0.0436(17) 0.0351(15) 0.081(2) -0.0018(15) -0.0312(17) -0.0038(12)
C26 0.0305(12) 0.0237(11) 0.0486(15) -0.0097(10) -0.0143(11) 0.0043(9)
C31 0.094(4) 0.047(2) 0.152(5) -0.049(3) -0.011(4) 0.011(2)
C32 0.0569(19) 0.0395(16) 0.075(2) -0.0301(16) 0.0000(16) 0.0004(14)
C33 0.055(2) 0.069(2) 0.103(3) -0.063(2) -0.0030(19) -0.0083(17)
C35 0.048(2) 0.126(4) 0.099(3) -0.077(3) -0.014(2) -0.009(2)
C41 0.0289(16) 0.100(3) 0.069(2) -0.018(2) -0.0031(16) -0.0125(18)
C42 0.0283(13) 0.0620(19) 0.0389(14) -0.0051(13) -0.0054(11) -0.0061(12)
C43 0.0444(17) 0.0507(18) 0.0578(19) -0.0031(15) -0.0036(14) -0.0148(14)
C44 0.0515(17) 0.0374(14) 0.0418(15) 0.0020(12) -0.0059(13) -0.0002(13)
C45 0.080(3) 0.0417(19) 0.078(3) 0.0013(18) -0.008(2) 0.0072(18)
C51 0.054(2) 0.099(3) 0.0309(16) 0.0182(18) -0.0006(14) 0.012(2)
C52 0.0394(14) 0.0582(17) 0.0220(12) 0.0024(11) -0.0012(10) 0.0072(13)
C53 0.0340(14) 0.073(2) 0.0249(12) -0.0001(12) -0.0089(10) 0.0068(13)
C54 0.0258(12) 0.0611(17) 0.0280(12) -0.0057(12) -0.0060(10) 0.0028(11)
C55 0.0284(14) 0.123(3) 0.0330(15) -0.0055(18) -0.0088(12) -0.0058(17)
N1 0.0471(13) 0.0461(13) 0.0316(11) -0.0107(10) 0.0087(10) 0.0161(11)
N2 0.0292(10) 0.0327(10) 0.0256(9) -0.0082(8) 0.0034(8) 0.0068(8)
N3 0.0582(15) 0.0518(14) 0.0223(10) -0.0134(10) -0.0007(10) 0.0126(11)
N4 0.0331(10) 0.0370(11) 0.0199(9) -0.0086(8) 0.0001(8) 0.0030(8)
N11 0.0206(8) 0.0254(9) 0.0186(8) -0.0046(7) -0.0032(7) 0.0007(7)
N12 0.0182(8) 0.0277(9) 0.0227(9) -0.0037(7) -0.0034(7) 0.0022(7)
O1 0.118(2) 0.093(2) 0.0386(12) -0.0256(13) 0.0094(14) 0.0483(17)
O11 0.0323(9) 0.0289(8) 0.0293(8) -0.0009(7) -0.0057(7) -0.0026(7)
O12 0.0256(8) 0.0232(8) 0.0421(10) -0.0035(7) -0.0076(7) 0.0006(6)
O21 0.0414(10) 0.0303(9) 0.0459(11) -0.0124(8) -0.0049(8) 0.0061(8)
O22 0.0281(8) 0.0469(10) 0.0290(8) -0.0146(8) -0.0042(7) -0.0021(7)
O31 0.0361(9) 0.0341(9) 0.0346(9) 0.0035(7) -0.0045(7) 0.0050(7)
O32 0.0229(8) 0.0502(11) 0.0338(9) -0.0043(8) -0.0040(7) 0.0030(7)
O41 0.0290(9) 0.0508(11) 0.0241(8) 0.0037(8) 0.0002(7) 0.0036(8)
O42 0.0243(8) 0.0486(10) 0.0232(8) -0.0019(7) -0.0039(6) -0.0004(7)
F1 0.108(2) 0.0370(11) 0.288(4) -0.0488(18) -0.133(3) 0.0112(12)
F2 0.0499(10) 0.0537(11) 0.0913(15) -0.0113(10) -0.0427(10) 0.0066(8)
F3 0.0441(12) 0.207(3) 0.0830(17) 0.0021(19) -0.0151(12) -0.0522(17)
F4 0.0871(16) 0.1039(18) 0.0653(14) 0.0476(13) -0.0326(12) -0.0229(14)
F5 0.0559(15) 0.175(3) 0.113(2) 0.105(2) 0.0185(14) 0.0169(16)
F6 0.186(3) 0.0547(15) 0.121(2) 0.0190(15) -0.033(2) -0.0512(18)
F7 0.113(8) 0.071(4) 0.176(10) -0.040(7) 0.023(6) 0.046(5)
F8 0.120(6) 0.047(4) 0.270(12) -0.009(5) -0.025(7) 0.023(4)
F9 0.184(13) 0.176(13) 0.55(3) -0.284(18) -0.199(18) 0.104(10)
F7B 0.107(10) 0.079(9) 0.169(11) -0.076(9) -0.064(8) 0.057(6)
F8B 0.175(11) 0.030(3) 0.124(8) -0.010(4) 0.069(8) -0.006(4)
F9B 0.165(9) 0.076(5) 0.074(5) -0.052(4) 0.007(4) 0.031(5)
F10 0.072(3) 0.353(13) 0.432(15) -0.365(13) -0.069(7) 0.036(6)
F11 0.084(5) 0.373(13) 0.120(6) -0.003(7) -0.067(4) -0.041(7)
F12 0.034(2) 0.146(5) 0.127(4) -0.084(4) 0.007(2) -0.013(2)
F10B 0.057(9) 0.27(2) 0.38(3) -0.31(3) -0.114(14) 0.093(12)
F11B 0.076(7) 0.157(13) 0.051(5) -0.051(7) -0.035(5) 0.035(8)
F12B 0.118(11) 0.084(8) 0.170(14) 0.010(8) -0.077(10) -0.074(8)
F13 0.030(3) 0.116(5) 0.106(6) -0.010(5) -0.010(4) 0.014(3)
F14 0.049(5) 0.150(9) 0.262(14) -0.041(7) -0.030(6) -0.052(5)
F15 0.047(4) 0.361(18) 0.063(5) -0.055(9) 0.012(3) -0.007(8)
F13B 0.036(5) 0.156(12) 0.076(6) -0.060(8) -0.026(4) 0.020(6)
F14B 0.042(5) 0.090(8) 0.154(10) 0.001(6) 0.032(7) -0.017(5)
F15B 0.028(4) 0.166(11) 0.105(9) -0.092(7) 0.018(5) -0.010(4)
F16 0.132(9) 0.038(4) 0.329(16) -0.038(7) -0.081(11) -0.011(4)
F17 0.107(6) 0.041(3) 0.127(8) -0.025(4) 0.016(4) 0.016(3)
F18 0.197(12) 0.087(8) 0.067(5) 0.015(3) -0.024(5) 0.068(7)
F16B 0.110(11) 0.040(5) 0.251(16) 0.024(7) 0.071(12) -0.001(6)
F17B 0.28(2) 0.058(8) 0.069(7) -0.021(5) 0.017(9) 0.044(11)
F18B 0.145(11) 0.057(6) 0.198(19) -0.005(10) -0.096(12) 0.045(7)
F19 0.107(10) 0.180(13) 0.029(4) 0.015(6) 0.025(6) 0.085(9)
F20 0.40(3) 0.061(7) 0.057(6) 0.024(5) 0.046(11) -0.018(10)
F21 0.067(6) 0.31(2) 0.031(5) 0.043(8) -0.018(4) 0.014(9)
F19B 0.045(3) 0.129(5) 0.039(4) 0.033(3) 0.014(2) 0.003(3)
F20B 0.126(6) 0.153(7) 0.072(5) 0.075(5) 0.046(4) 0.094(5)
F21B 0.182(10) 0.264(10) 0.021(3) -0.019(5) -0.007(4) -0.087(8)
F22 0.0307(10) 0.226(3) 0.0384(10) -0.0071(14) -0.0142(8) 0.0077(14)
F23 0.0630(16) 0.141(3) 0.180(3) -0.016(2) -0.0261(18) -0.0496(18)
F24 0.0316(10) 0.230(3) 0.0407(11) -0.0317(15) -0.0034(8) 0.0196(14)
Ru1 0.02291(9) 0.02393(9) 0.02413(9) -0.00431(7) -0.00247(7) 0.00094(7)
Ru2 0.02079(9) 0.03289(10) 0.02008(9) 0.00015(7) -0.00264(6) 0.00227(7)

loop_
_atom_type_symbol
_atom_type_description
_atom_type_scat_dispersion_real
_atom_type_scat_dispersion_imag
_atom_type_scat_source
C C 0.0033 0.0016 'International Tables Vol C Tables 4.2.6.8 and 6.1.1.4'
H H 0.0000 0.0000 'International Tables Vol C Tables 4.2.6.8 and 6.1.1.4'
N N 0.0061 0.0033 'International Tables Vol C Tables 4.2.6.8 and 6.1.1.4'
O O 0.0106 0.0060 'International Tables Vol C Tables 4.2.6.8 and 6.1.1.4'
F F 0.0171 0.0103 'International Tables Vol C Tables 4.2.6.8 and 6.1.1.4'
Ru Ru -1.2594 0.8363 'International Tables Vol C Tables 4.2.6.8 and 6.1.1.4'

loop_
_geom_angle_atom_site_label_1
_geom_angle_atom_site_label_2
_geom_angle_atom_site_label_3
_geom_angle
N2 C1 N4 127.9(2)
N2 C1 C11 115.7(2)
N4 C1 C11 116.4(2)
O1 C2 N1 121.6(3)
O1 C2 N3 120.8(3)
N1 C2 N3 117.5(2)
N1 C3 C4 111.9(3)
N1 C3 C5 109.7(3)
C4 C3 C5 113.9(4)
N1 C3 H30 107.0
C4 C3 H30 107.0
C5 C3 H30 107.0
C3 C4 H29A 109.5
C3 C4 H29B 109.5
H29A C4 H29B 109.5
C3 C4 H29C 109.5
H29A C4 H29C 109.5
H29B C4 H29C 109.5
C3 C5 H31A 109.5
C3 C5 H31B 109.5
H31A C5 H31B 109.5
C3 C5 H31C 109.5
H31A C5 H31C 109.5
H31B C5 H31C 109.5
N3 C6 C7 112.5(3)
N3 C6 C8 109.9(3)
C7 C6 C8 113.4(3)
N3 C6 H33 106.9
C7 C6 H33 106.9
C8 C6 H33 106.9
C6 C7 H34A 109.5
C6 C7 H34B 109.5
H34A C7 H34B 109.5
C6 C7 H34C 109.5
H34A C7 H34C 109.5
H34B C7 H34C 109.5
C6 C8 H32A 109.5
C6 C8 H32B 109.5
H32A C8 H32B 109.5
C6 C8 H32C 109.5
H32A C8 H32C 109.5
H32B C8 H32C 109.5
N12 C11 N11 127.8(2)
N12 C11 C1 116.01(19)
N11 C11 C1 116.18(19)
N12 C12 C13 119.0(2)
N12 C12 C15 119.4(2)
C13 C12 C15 121.5(2)
C14 C13 C12 121.5(2)
C14 C13 H26 119.2
C12 C13 H26 119.2
N11 C14 C13 119.05(19)
N11 C14 C16 118.7(2)
C13 C14 C16 122.2(2)
C12 C15 H28A 109.5
C12 C15 H28B 109.5
H28A C15 H28B 109.5
C12 C15 H28C 109.5
H28A C15 H28C 109.5
H28B C15 H28C 109.5
C14 C16 H24A 109.5
C14 C16 H24B 109.5
H24A C16 H24B 109.5
C14 C16 H24C 109.5
H24A C16 H24C 109.5
H24B C16 H24C 109.5
F5 C21 F4 112.4(3)
F5 C21 F6 105.7(4)
F4 C21 F6 101.2(3)
F5 C21 C22 114.8(3)
F4 C21 C22 114.1(3)
F6 C21 C22 107.2(3)
O11 C22 C23 129.0(2)
O11 C22 C21 113.1(2)
C23 C22 C21 117.9(2)
C22 C23 C26 123.8(2)
C22 C23 H23 118.1
C26 C23 H23 118.1
O22 C34 C33 129.5(3)
O22 C34 C35 112.9(3)
C33 C34 C35 117.6(3)
F1 C25 F3 108.9(3)
F1 C25 F2 106.1(3)
F3 C25 F2 106.0(3)
F1 C25 C26 110.7(3)
F3 C25 C26 110.9(3)
F2 C25 C26 114.0(2)
O12 C26 C23 129.4(2)
O12 C26 C25 112.5(2)
C23 C26 C25 118.1(2)
F9 C31 F8B 61.1(7)
F9 C31 F7B 124.4(11)
F8B C31 F7B 112.3(9)
F9 C31 F7 114.2(8)
F8B C31 F7 128.0(11)
F7B C31 F7 22.5(10)
F9 C31 F8 103.5(7)
F8B C31 F8 44.0(5)
F7B C31 F8 79.5(9)
F7 C31 F8 101.6(7)
F9 C31 F9B 42.4(9)
F8B C31 F9B 102.7(6)
F7B C31 F9B 102.5(7)
F7 C31 F9B 82.7(9)
F8 C31 F9B 140.1(6)
F9 C31 C32 115.4(6)
F8B C31 C32 113.3(6)
F7B C31 C32 116.5(9)
F7 C31 C32 113.8(9)
F8 C31 C32 106.4(5)
F9B C31 C32 107.8(6)
O21 C32 C33 129.3(3)
O21 C32 C31 113.2(3)
C33 C32 C31 117.5(3)
C34 C33 C32 125.2(3)
C34 C33 H33A 117.4
C32 C33 H33A 117.4
F10B C35 F10 123.6(8)
F10B C35 F12 32.9(9)
F10 C35 F12 107.4(5)
F10B C35 F11B 107.4(7)
F10 C35 F11B 70.0(7)
F12 C35 F11B 132.8(8)
F10B C35 F11 71.7(8)
F10 C35 F11 107.2(5)
F12 C35 F11 103.8(5)
F11B C35 F11 41.6(6)
F10B C35 F12B 106.6(6)
F10 C35 F12B 34.5(7)
F12 C35 F12B 79.3(8)
F11B C35 F12B 103.7(6)
F11 C35 F12B 134.6(8)
F10B C35 C34 116.7(7)
F10 C35 C34 116.0(5)
F12 C35 C34 111.7(4)
F11B C35 C34 111.0(7)
F11 C35 C34 110.0(4)
F12B C35 C34 110.5(7)
F15 C41 F14B 87.6(12)
F15 C41 F13B 122.8(14)
F14B C41 F13B 107.6(7)
F15 C41 F13 108.8(6)
F14B C41 F13 117.5(12)
F13B C41 F13 16.0(13)
F15 C41 F14 108.1(6)
F14B C41 F14 20.8(13)
F13B C41 F14 92.8(13)
F13 C41 F14 105.9(5)
F15 C41 F15B 21.6(13)
F14B C41 F15B 106.8(6)
F13B C41 F15B 106.3(6)
F13 C41 F15B 90.8(12)
F14 C41 F15B 126.1(12)
F15 C41 C42 111.4(6)
F14B C41 C42 116.2(7)
F13B C41 C42 109.8(10)
F13 C41 C42 112.3(7)
F14 C41 C42 110.1(7)
F15B C41 C42 109.7(6)
O32 C42 C43 129.0(3)
O32 C42 C41 112.0(3)
C43 C42 C41 119.0(3)
C42 C43 C44 123.8(3)
C42 C43 H43 118.1
C44 C43 H43 118.1
O31 C44 C43 129.1(3)
O31 C44 C45 112.8(3)
C43 C44 C45 118.0(3)
F18 C45 F17B 121.6(16)
F18 C45 F17 106.3(6)
F17B C45 F17 22.6(14)
F18 C45 F16B 84.3(13)
F17B C45 F16B 107.1(7)
F17 C45 F16B 125.0(11)
F18 C45 F18B 23.1(14)
F17B C45 F18B 106.1(7)
F17 C45 F18B 86.9(15)
F16B C45 F18B 105.8(6)
F18 C45 F16 106.9(6)
F17B C45 F16 85.8(13)
F17 C45 F16 106.7(6)
F16B C45 F16 25.1(13)
F18B C45 F16 125.7(12)
F18 C45 C44 112.3(8)
F17B C45 C44 113.6(9)
F17 C45 C44 110.8(6)
F16B C45 C44 114.3(8)
F18B C45 C44 109.4(9)
F16 C45 C44 113.5(6)
F20B C51 F21 78.9(9)
F20B C51 F19 122.7(11)
F21 C51 F19 108.1(7)
F20B C51 F19B 108.4(5)
F21 C51 F19B 125.2(10)
F19 C51 F19B 22.4(10)
F20B C51 F21B 107.5(5)
F21 C51 F21B 30.1(9)
F19 C51 F21B 84.6(10)
F19B C51 F21B 105.9(5)
F20B C51 F20 29.0(10)
F21 C51 F20 107.3(6)
F19 C51 F20 106.8(7)
F19B C51 F20 86.9(11)
F21B C51 F20 133.8(9)
F20B C51 C52 112.7(4)
F21 C51 C52 114.2(8)
F19 C51 C52 114.6(9)
F19B C51 C52 112.0(5)
F21B C51 C52 110.0(5)
F20 C51 C52 105.3(6)
O41 C52 C53 129.1(2)
O41 C52 C51 113.9(2)
C53 C52 C51 117.0(2)
C52 C53 C54 124.4(2)
C52 C53 H53 117.8
C54 C53 H53 117.8
O42 C54 C53 129.6(2)
O42 C54 C55 112.6(2)
C53 C54 C55 117.8(2)
F22 C55 F24 108.9(3)
F22 C55 F23 106.6(3)
F24 C55 F23 104.5(3)
F22 C55 C54 114.5(3)
F24 C55 C54 112.1(3)
F23 C55 C54 109.7(3)
C2 N1 N2 119.5(2)
C2 N1 C3 121.1(2)
N2 N1 C3 114.2(2)
C1 N2 N1 116.05(19)
C1 N2 Ru1 113.03(15)
N1 N2 Ru1 129.66(16)
N4 N3 C2 121.5(2)
N4 N3 C6 116.7(2)
C2 N3 C6 121.4(2)
C1 N4 N3 114.0(2)
C1 N4 Ru2 112.81(15)
N3 N4 Ru2 130.78(16)
C11 N11 C14 116.30(18)
C11 N11 Ru1 110.41(14)
C14 N11 Ru1 133.12(14)
C11 N12 C12 116.15(18)
C11 N12 Ru2 111.65(14)
C12 N12 Ru2 132.20(15)
C22 O11 Ru1 121.03(16)
C26 O12 Ru1 122.40(15)
C32 O21 Ru1 121.2(2)
C34 O22 Ru1 120.51(18)
C44 O31 Ru2 121.94(18)
C42 O32 Ru2 122.28(17)
C52 O41 Ru2 121.03(16)
C54 O42 Ru2 121.02(15)
N2 Ru1 O12 94.85(8)
N2 Ru1 O21 95.76(8)
O12 Ru1 O21 86.57(7)
N2 Ru1 O22 86.20(8)
O12 Ru1 O22 178.73(7)
O21 Ru1 O22 94.04(7)
N2 Ru1 O11 172.32(8)
O12 Ru1 O11 92.16(7)
O21 Ru1 O11 81.53(7)
O22 Ru1 O11 86.83(7)
N2 Ru1 N11 79.91(7)
O12 Ru1 N11 94.09(7)
O21 Ru1 N11 175.65(7)
O22 Ru1 N11 85.39(7)
O11 Ru1 N11 102.73(7)
N4 Ru2 O32 82.82(8)
N4 Ru2 O42 97.94(8)
O32 Ru2 O42 177.30(7)
N4 Ru2 O31 174.75(8)
O32 Ru2 O31 92.09(7)
O42 Ru2 O31 87.20(7)
N4 Ru2 O41 100.31(8)
O32 Ru2 O41 83.64(7)
O42 Ru2 O41 93.68(7)
O31 Ru2 O41 80.35(8)
N4 Ru2 N12 79.78(7)
O32 Ru2 N12 94.22(7)
O42 Ru2 N12 88.46(7)
O31 Ru2 N12 99.37(7)
O41 Ru2 N12 177.82(7)

loop_
_geom_bond_atom_site_label_1
_geom_bond_atom_site_label_2
_geom_bond_distance
C1 N2 1.324(3)
C1 N4 1.328(3)
C1 C11 1.445(3)
C2 O1 1.213(3)
C2 N1 1.386(4)
C2 N3 1.389(4)
C3 N1 1.485(4)
C3 C4 1.515(5)
C3 C5 1.521(6)
C3 H30 1.0000
C4 H29A 0.9800
C4 H29B 0.9800
C4 H29C 0.9800
C5 H31A 0.9800
C5 H31B 0.9800
C5 H31C 0.9800
C6 N3 1.476(4)
C6 C7 1.522(5)
C6 C8 1.524(5)
C6 H33 1.0000
C7 H34A 0.9800
C7 H34B 0.9800
C7 H34C 0.9800
C8 H32A 0.9800
C8 H32B 0.9800
C8 H32C 0.9800
C11 N12 1.336(3)
C11 N11 1.345(3)
C12 N12 1.360(3)
C12 C13 1.384(3)
C12 C15 1.485(3)
C13 C14 1.384(3)
C13 H26 0.9500
C14 N11 1.352(3)
C14 C16 1.491(3)
C15 H28A 0.9800
C15 H28B 0.9800
C15 H28C 0.9800
C16 H24A 0.9800
C16 H24B 0.9800
C16 H24C 0.9800
C21 F5 1.236(4)
C21 F4 1.291(4)
C21 F6 1.358(5)
C21 C22 1.525(4)
C22 O11 1.265(3)
C22 C23 1.382(4)
C23 C26 1.390(4)
C23 H23 0.9500
C34 O22 1.269(3)
C34 C33 1.373(5)
C34 C35 1.520(5)
C25 F1 1.295(4)
C25 F3 1.307(5)
C25 F2 1.317(3)
C25 C26 1.529(4)
C26 O12 1.260(3)
C31 F9 1.242(7)
C31 F8B 1.252(8)
C31 F7B 1.260(11)
C31 F7 1.261(9)
C31 F8 1.406(10)
C31 F9B 1.415(9)
C31 C32 1.525(5)
C32 O21 1.256(4)
C32 C33 1.374(5)
C33 H33A 0.9500
C35 F10B 1.263(7)
C35 F10 1.268(5)
C35 F12 1.271(5)
C35 F11B 1.276(7)
C35 F11 1.295(6)
C35 F12B 1.319(6)
C41 F15 1.282(6)
C41 F14B 1.296(7)
C41 F13B 1.299(7)
C41 F13 1.301(6)
C41 F14 1.311(6)
C41 F15B 1.317(6)
C41 C42 1.530(4)
C42 O32 1.257(3)
C42 C43 1.380(5)
C43 C44 1.387(4)
C43 H43 0.9500
C44 O31 1.259(3)
C44 C45 1.527(5)
C45 F18 1.281(6)
C45 F17B 1.285(7)
C45 F17 1.289(6)
C45 F16B 1.290(7)
C45 F18B 1.292(7)
C45 F16 1.292(6)
C51 F20B 1.269(6)
C51 F21 1.269(7)
C51 F19 1.272(7)
C51 F19B 1.276(5)
C51 F21B 1.296(6)
C51 F20 1.298(7)
C51 C52 1.539(4)
C52 O41 1.256(3)
C52 C53 1.390(4)
C53 C54 1.393(4)
C53 H53 0.9500
C54 O42 1.263(3)
C54 C55 1.516(4)
C55 F22 1.301(4)
C55 F24 1.310(4)
C55 F23 1.319(5)
N1 N2 1.392(3)
N2 Ru1 1.9961(19)
N3 N4 1.382(3)
N4 Ru2 2.020(2)
N11 Ru1 2.0882(18)
N12 Ru2 2.0877(18)
O11 Ru1 2.0540(16)
O12 Ru1 2.0252(16)
O21 Ru1 2.0271(17)
O22 Ru1 2.0286(17)
O31 Ru2 2.0394(18)
O32 Ru2 2.0197(17)
O41 Ru2 2.0399(17)
O42 Ru2 2.0297(16)

loop_
_geom_torsion_atom_site_label_1
_geom_torsion_atom_site_label_2
_geom_torsion_atom_site_label_3
_geom_torsion_atom_site_label_4
_geom_torsion
N2 C1 C11 N12 -166.71(19)
N4 C1 C11 N12 12.6(3)
N2 C1 C11 N11 12.1(3)
N4 C1 C11 N11 -168.56(19)
N12 C12 C13 C14 -1.3(3)
C15 C12 C13 C14 177.3(2)
C12 C13 C14 N11 3.4(3)
C12 C13 C14 C16 -176.3(2)
F5 C21 C22 O11 39.4(5)
F4 C21 C22 O11 171.2(3)
F6 C21 C22 O11 -77.6(3)
F5 C21 C22 C23 -140.8(4)
F4 C21 C22 C23 -9.0(5)
F6 C21 C22 C23 102.2(3)
O11 C22 C23 C26 4.6(5)
C21 C22 C23 C26 -175.2(3)
C22 C23 C26 O12 4.8(5)
C22 C23 C26 C25 -173.8(3)
F1 C25 C26 O12 -77.2(4)
F3 C25 C26 O12 43.7(3)
F2 C25 C26 O12 163.3(3)
F1 C25 C26 C23 101.5(3)
F3 C25 C26 C23 -137.5(3)
F2 C25 C26 C23 -17.9(4)
F9 C31 C32 O21 168.2(11)
F8B C31 C32 O21 -124.0(8)
F7B C31 C32 O21 8.7(11)
F7 C31 C32 O21 33.4(9)
F8 C31 C32 O21 -77.6(6)
F9B C31 C32 O21 123.1(6)
F9 C31 C32 C33 -12.8(12)
F8B C31 C32 C33 55.0(10)
F7B C31 C32 C33 -172.3(10)
F7 C31 C32 C33 -147.6(8)
F8 C31 C32 C33 101.4(6)
F9B C31 C32 C33 -57.9(6)
O22 C34 C33 C32 0.7(7)
C35 C34 C33 C32 -179.3(4)
O21 C32 C33 C34 2.6(7)
C31 C32 C33 C34 -176.2(4)
O22 C34 C35 F10B 22.3(11)
C33 C34 C35 F10B -157.7(11)
O22 C34 C35 F10 -178.4(7)
C33 C34 C35 F10 1.6(8)
O22 C34 C35 F12 58.1(6)
C33 C34 C35 F12 -121.9(5)
O22 C34 C35 F11B -101.2(8)
C33 C34 C35 F11B 78.8(8)
O22 C34 C35 F11 -56.6(7)
C33 C34 C35 F11 123.4(7)
O22 C34 C35 F12B 144.4(9)
C33 C34 C35 F12B -35.7(10)
F15 C41 C42 O32 -78.7(16)
F14B C41 C42 O32 -177.0(11)
F13B C41 C42 O32 60.7(10)
F13 C41 C42 O32 43.7(13)
F14 C41 C42 O32 161.4(15)
F15B C41 C42 O32 -55.7(10)
F15 C41 C42 C43 100.3(16)
F14B C41 C42 C43 2.0(11)
F13B C41 C42 C43 -120.4(10)
F13 C41 C42 C43 -137.3(13)
F14 C41 C42 C43 -19.6(15)
F15B C41 C42 C43 123.3(10)
O32 C42 C43 C44 2.3(6)
C41 C42 C43 C44 -176.5(3)
C42 C43 C44 O31 2.3(6)
C42 C43 C44 C45 -178.9(3)
O31 C44 C45 F18 77.3(9)
C43 C44 C45 F18 -101.6(9)
O31 C44 C45 F17B -65.5(18)
C43 C44 C45 F17B 115.6(18)
O31 C44 C45 F17 -41.3(9)
C43 C44 C45 F17 139.8(8)
O31 C44 C45 F16B 171.2(17)
C43 C44 C45 F16B -7.7(18)
O31 C44 C45 F18B 52.8(18)
C43 C44 C45 F18B -126.1(18)
O31 C44 C45 F16 -161.3(11)
C43 C44 C45 F16 19.7(11)
F20B C51 C52 O41 117.9(7)
F21 C51 C52 O41 -154.4(11)
F19 C51 C52 O41 -28.9(13)
F19B C51 C52 O41 -4.7(8)
F21B C51 C52 O41 -122.2(9)
F20 C51 C52 O41 88.2(13)
F20B C51 C52 C53 -61.7(7)
F21 C51 C52 C53 26.0(11)
F19 C51 C52 C53 151.5(12)
F19B C51 C52 C53 175.8(7)
F21B C51 C52 C53 58.3(9)
F20 C51 C52 C53 -91.4(13)
O41 C52 C53 C54 -4.1(6)
C51 C52 C53 C54 175.3(3)
C52 C53 C54 O42 -1.8(6)
C52 C53 C54 C55 176.3(3)
O42 C54 C55 F22 -170.7(3)
C53 C54 C55 F22 10.9(5)
O42 C54 C55 F24 -46.1(4)
C53 C54 C55 F24 135.5(3)
O42 C54 C55 F23 69.5(4)
C53 C54 C55 F23 -108.9(4)
O1 C2 N1 N2 175.5(3)
N3 C2 N1 N2 -3.0(4)
O1 C2 N1 C3 -31.4(5)
N3 C2 N1 C3 150.1(3)
C4 C3 N1 C2 60.3(4)
C5 C3 N1 C2 -67.1(4)
C4 C3 N1 N2 -145.2(3)
C5 C3 N1 N2 87.4(3)
N4 C1 N2 N1 -11.0(4)
C11 C1 N2 N1 168.2(2)
N4 C1 N2 Ru1 157.5(2)
C11 C1 N2 Ru1 -23.3(3)
C2 N1 N2 C1 14.9(4)
C3 N1 N2 C1 -140.0(3)
C2 N1 N2 Ru1 -151.3(2)
C3 N1 N2 Ru1 53.8(3)
O1 C2 N3 N4 167.2(3)
N1 C2 N3 N4 -14.3(5)
O1 C2 N3 C6 -19.9(5)
N1 C2 N3 C6 158.6(3)
C7 C6 N3 N4 -120.7(3)
C8 C6 N3 N4 111.9(3)
C7 C6 N3 C2 66.0(4)
C8 C6 N3 C2 -61.3(4)
N2 C1 N4 N3 -5.3(4)
C11 C1 N4 N3 175.5(2)
N2 C1 N4 Ru2 158.9(2)
C11 C1 N4 Ru2 -20.3(3)
C2 N3 N4 C1 18.2(4)
C6 N3 N4 C1 -155.0(2)
C2 N3 N4 Ru2 -142.5(2)
C6 N3 N4 Ru2 44.3(3)
N12 C11 N11 C14 -0.7(3)
C1 C11 N11 C14 -179.39(19)
N12 C11 N11 Ru1 -176.66(18)
C1 C11 N11 Ru1 4.7(2)
C13 C14 N11 C11 -2.4(3)
C16 C14 N11 C11 177.3(2)
C13 C14 N11 Ru1 172.38(15)
C16 C14 N11 Ru1 -7.9(3)
N11 C11 N12 C12 2.8(3)
C1 C11 N12 C12 -178.52(19)
N11 C11 N12 Ru2 -177.27(17)
C1 C11 N12 Ru2 1.4(2)
C13 C12 N12 C11 -1.7(3)
C15 C12 N12 C11 179.7(2)
C13 C12 N12 Ru2 178.43(15)
C15 C12 N12 Ru2 -0.2(3)
C23 C22 O11 Ru1 -16.5(4)
C21 C22 O11 Ru1 163.3(2)
C23 C26 O12 Ru1 0.9(4)
C25 C26 O12 Ru1 179.49(18)
C33 C32 O21 Ru1 -1.7(5)
C31 C32 O21 Ru1 177.1(3)
C33 C34 O22 Ru1 -3.7(5)
C35 C34 O22 Ru1 176.3(2)
C43 C44 O31 Ru2 4.7(5)
C45 C44 O31 Ru2 -174.1(2)
C43 C42 O32 Ru2 -12.7(4)
C41 C42 O32 Ru2 166.19(18)
C53 C52 O41 Ru2 12.1(5)
C51 C52 O41 Ru2 -167.3(2)
C53 C54 O42 Ru2 -2.3(5)
C55 C54 O42 Ru2 179.6(2)
C1 N2 Ru1 O12 113.12(17)
N1 N2 Ru1 O12 -80.4(2)
C1 N2 Ru1 O21 -159.85(17)
N1 N2 Ru1 O21 6.6(2)
C1 N2 Ru1 O22 -66.17(17)
N1 N2 Ru1 O22 100.3(2)
C1 N2 Ru1 O11 -91.0(6)
N1 N2 Ru1 O11 75.5(6)
C1 N2 Ru1 N11 19.82(17)
N1 N2 Ru1 N11 -173.7(2)
C26 O12 Ru1 N2 167.95(19)
C26 O12 Ru1 O21 72.45(19)
C26 O12 Ru1 O22 -46(3)
C26 O12 Ru1 O11 -8.92(19)
C26 O12 Ru1 N11 -111.86(19)
C32 O21 Ru1 N2 85.7(2)
C32 O21 Ru1 O12 -179.7(2)
C32 O21 Ru1 O22 -0.9(2)
C32 O21 Ru1 O11 -87.0(2)
C32 O21 Ru1 N11 81.5(10)
C34 O22 Ru1 N2 -92.2(2)
C34 O22 Ru1 O12 122(3)
C34 O22 Ru1 O21 3.3(2)
C34 O22 Ru1 O11 84.5(2)
C34 O22 Ru1 N11 -172.4(2)
C22 O11 Ru1 N2 -140.1(5)
C22 O11 Ru1 O12 15.90(19)
C22 O11 Ru1 O21 -70.30(19)
C22 O11 Ru1 O22 -164.87(19)
C22 O11 Ru1 N11 110.59(19)
C11 N11 Ru1 N2 -12.91(14)
C14 N11 Ru1 N2 172.1(2)
C11 N11 Ru1 O12 -107.12(14)
C14 N11 Ru1 O12 77.9(2)
C11 N11 Ru1 O21 -8.6(10)
C14 N11 Ru1 O21 176.4(9)
C11 N11 Ru1 O22 74.04(14)
C14 N11 Ru1 O22 -101.0(2)
C11 N11 Ru1 O11 159.73(13)
C14 N11 Ru1 O11 -15.3(2)
C1 N4 Ru2 O32 -79.66(17)
N3 N4 Ru2 O32 81.2(2)
C1 N4 Ru2 O42 102.95(16)
N3 N4 Ru2 O42 -96.2(2)
C1 N4 Ru2 O31 -65.1(8)
N3 N4 Ru2 O31 95.8(8)
C1 N4 Ru2 O41 -161.82(16)
N3 N4 Ru2 O41 -0.9(2)
C1 N4 Ru2 N12 15.96(16)
N3 N4 Ru2 N12 176.8(2)
C42 O32 Ru2 N4 -167.2(2)
C42 O32 Ru2 O42 -60.6(17)
C42 O32 Ru2 O31 14.1(2)
C42 O32 Ru2 O41 -65.9(2)
C42 O32 Ru2 N12 113.7(2)
C54 O42 Ru2 N4 108.3(2)
C54 O42 Ru2 O32 2.0(17)
C54 O42 Ru2 O31 -72.8(2)
C54 O42 Ru2 O41 7.3(2)
C54 O42 Ru2 N12 -172.3(2)
C44 O31 Ru2 N4 -25.0(9)
C44 O31 Ru2 O32 -10.5(2)
C44 O31 Ru2 O42 166.9(2)
C44 O31 Ru2 O41 72.7(2)
C44 O31 Ru2 N12 -105.1(2)
C52 O41 Ru2 N4 -110.6(2)
C52 O41 Ru2 O32 168.0(2)
C52 O41 Ru2 O42 -11.8(2)
C52 O41 Ru2 O31 74.7(2)
C52 O41 Ru2 N12 157.5(19)
C11 N12 Ru2 N4 -9.17(14)
C12 N12 Ru2 N4 170.7(2)
C11 N12 Ru2 O32 72.75(15)
C12 N12 Ru2 O32 -107.3(2)
C11 N12 Ru2 O42 -107.52(15)
C12 N12 Ru2 O42 72.4(2)
C11 N12 Ru2 O31 165.57(14)
C12 N12 Ru2 O31 -14.5(2)
C11 N12 Ru2 O41 83(2)
C12 N12 Ru2 O41 -97(2)
